data_4125608
loop_
_publ_author_name
'Schneider, Susanne'
'Licsandru, Erol-Dan'
'Kocsis, Istvan'
'Gilles, Arnaud'
'Dumitru, Florina'
'Moulin, Emilie'
'Tan, Junjun'
'Lehn, Jean-Marie'
'Giuseppone, Nicolas'
'Barboiu, Mihail'

_publ_section_title
;
 Columnar Self-Assemblies of Triarylamines as Scaffolds for Artificial
 Biomimetic Channels for Ion and for Water Transport.
;
_journal_issue 10
_journal_name_full 'Journal of the American Chemical Society'
_journal_page_first 3721
_journal_page_last 3727
_journal_paper_doi 10.1021/jacs.6b12094
_journal_volume 139
_journal_year 2017
_chemical_formula_moiety 'C38 H54 K N2 O16, C38 H50 N2 O14, O3 S, C F3, 2(C2 H3 N), 2(H2O)'
_chemical_formula_sum 'C81 H114 F3 K N6 O35 S'
_chemical_formula_weight 1859.94
_chemical_name_systematic
;
 ?
;
_space_group_crystal_system triclinic
_space_group_IT_number 2
_space_group_name_Hall '-P 1'
_space_group_name_H-M_alt 'P -1'
_symmetry_space_group_name_Hall '-P 1'
_symmetry_space_group_name_H-M 'P -1'
_atom_sites_solution_hydrogens mixed
_atom_sites_solution_primary direct
_atom_sites_solution_secondary difmap
_audit_creation_method SHELXL-2013
_cell_angle_alpha 88.205(2)
_cell_angle_beta 88.653(2)
_cell_angle_gamma 88.317(2)
_cell_formula_units_Z 2
_cell_length_a 9.1272(3)
_cell_length_b 21.5044(7)
_cell_length_c 23.2601(8)
_cell_measurement_reflns_used 9874
_cell_measurement_temperature 173(2)
_cell_measurement_theta_max 66.20
_cell_measurement_theta_min 4.12
_cell_volume 4560.0(3)
_computing_cell_refinement 'Bruker SAINT'
_computing_data_collection 'Bruker APEX2'
_computing_data_reduction 'Bruker SAINT'
_computing_molecular_graphics 'Bruker SHELXTL'
_computing_publication_material 'Bruker SHELXTL'
_computing_structure_refinement 'SHELXL-2013 (Sheldrick, 2013)'
_computing_structure_solution 'SHELXS-2013 (Sheldrick, 2013)'
_diffrn_ambient_temperature 173(2)
_diffrn_measured_fraction_theta_full 0.963
_diffrn_measured_fraction_theta_max 0.982
_diffrn_measurement_device_type 'Bruker APEX-II CCD'
_diffrn_measurement_method '\f and \w scans'
_diffrn_radiation_monochromator mirror
_diffrn_radiation_type CuK\a
_diffrn_radiation_wavelength 1.54178
_diffrn_reflns_av_R_equivalents 0.0402
_diffrn_reflns_av_unetI/netI 0.0301
_diffrn_reflns_Laue_measured_fraction_full 0.963
_diffrn_reflns_Laue_measured_fraction_max 0.982
_diffrn_reflns_limit_h_max 9
_diffrn_reflns_limit_h_min -10
_diffrn_reflns_limit_k_max 25
_diffrn_reflns_limit_k_min -25
_diffrn_reflns_limit_l_max 27
_diffrn_reflns_limit_l_min -27
_diffrn_reflns_number 72531
_diffrn_reflns_point_group_measured_fraction_full 0.963
_diffrn_reflns_point_group_measured_fraction_max 0.982
_diffrn_reflns_theta_full 67.679
_diffrn_reflns_theta_max 66.775
_diffrn_reflns_theta_min 2.758
_diffrn_source 'Cu-ImuS microfocus tube'
_exptl_absorpt_coefficient_mu 1.531
_exptl_absorpt_correction_T_max 0.7528
_exptl_absorpt_correction_T_min 0.6163
_exptl_absorpt_correction_type multi-scan
_exptl_absorpt_process_details sadabs
_exptl_crystal_colour yellow
_exptl_crystal_density_diffrn 1.355
_exptl_crystal_description plate
_exptl_crystal_F_000 1968
_exptl_crystal_size_max 0.460
_exptl_crystal_size_mid 0.240
_exptl_crystal_size_min 0.040
_refine_diff_density_max 0.930
_refine_diff_density_min -0.612
_refine_diff_density_rms 0.066
_refine_ls_extinction_method none
_refine_ls_goodness_of_fit_ref 1.033
_refine_ls_hydrogen_treatment constr
_refine_ls_matrix_type full
_refine_ls_number_parameters 1158
_refine_ls_number_reflns 15879
_refine_ls_number_restraints 0
_refine_ls_restrained_S_all 1.033
_refine_ls_R_factor_all 0.0763
_refine_ls_R_factor_gt 0.0639
_refine_ls_shift/su_max 0.000
_refine_ls_shift/su_mean 0.000
_refine_ls_structure_factor_coef Fsqd
_refine_ls_weighting_details 'w=1/[\s^2^(Fo^2^)+(0.1012P)^2^+5.1659P] where P=(Fo^2^+2Fc^2^)/3'
_refine_ls_weighting_scheme calc
_refine_ls_wR_factor_gt 0.1757
_refine_ls_wR_factor_ref 0.1865
_reflns_Friedel_coverage 0.000
_reflns_number_gt 13054
_reflns_number_total 15879
_reflns_threshold_expression 'I > 2\s(I)'
_cod_data_source_file ja6b12094_si_003.cif
_cod_data_source_block ngss150904
_cod_depositor_comments 'Adding full bibliography for 4125608--4125610.cif.'
_cod_database_code 4125608
_shelx_space_group_comment
;
The symmetry employed for this shelxl refinement is uniquely defined
by the following loop, which should always be used as a source of
symmetry information in preference to the above space-group names.
They are only intended as comments.
;
_shelx_estimated_absorpt_t_min 0.539
_shelx_estimated_absorpt_t_max 0.941
_shelxl_version_number 2013-4

loop_
_space_group_symop_operation_xyz
'x, y, z'
'-x, -y, -z'

loop_
_atom_site_label
_atom_site_type_symbol
_atom_site_fract_x
_atom_site_fract_y
_atom_site_fract_z
_atom_site_U_iso_or_equiv
_atom_site_adp_type
_atom_site_occupancy
_atom_site_site_symmetry_order
_atom_site_calc_flag
_atom_site_refinement_flags_posn
_atom_site_refinement_flags_adp
_atom_site_refinement_flags_occupancy
_atom_site_disorder_assembly
_atom_site_disorder_group
C1 C 0.1552(3) 0.11237(12) 0.44924(11) 0.0237(5) Uani 1 1 d . . . . .
C2 C 0.0629(3) 0.11784(13) 0.49851(11) 0.0272(6) Uani 1 1 d . . . . .
H2 H 0.0912 0.1430 0.5290 0.033 Uiso 1 1 calc R U . . .
C3 C -0.0669(3) 0.08739(13) 0.50303(12) 0.0299(6) Uani 1 1 d . . . . .
H3 H -0.1283 0.0916 0.5363 0.036 Uiso 1 1 calc R U . . .
C4 C -0.1083(3) 0.05033(12) 0.45878(12) 0.0294(6) Uani 1 1 d . . . . .
C5 C -0.0210(3) 0.04435(13) 0.40975(12) 0.0303(6) Uani 1 1 d . . . . .
H5 H -0.0507 0.0190 0.3796 0.036 Uiso 1 1 calc R U . . .
C6 C 0.1088(3) 0.07503(13) 0.40460(12) 0.0287(6) Uani 1 1 d . . . . .
H6 H 0.1680 0.0711 0.3707 0.034 Uiso 1 1 calc R U . . .
C7 C 0.3408(3) 0.17973(12) 0.48867(11) 0.0238(5) Uani 1 1 d . . . . .
C8 C 0.4102(3) 0.15078(12) 0.53551(11) 0.0251(5) Uani 1 1 d . . . . .
H8 H 0.4142 0.1067 0.5395 0.030 Uiso 1 1 calc R U . . .
C9 C 0.4734(3) 0.18660(12) 0.57618(11) 0.0257(5) Uani 1 1 d . . . . .
C10 C 0.4701(3) 0.25184(12) 0.56930(11) 0.0261(5) Uani 1 1 d . . . . .
C11 C 0.4015(3) 0.27992(12) 0.52254(12) 0.0286(6) Uani 1 1 d . . . . .
H11 H 0.3995 0.3240 0.5178 0.034 Uiso 1 1 calc R U . . .
C12 C 0.3350(3) 0.24383(13) 0.48219(11) 0.0283(6) Uani 1 1 d . . . . .
H12 H 0.2860 0.2632 0.4505 0.034 Uiso 1 1 calc R U . . .
C13 C 0.5411(4) 0.09718(13) 0.63444(12) 0.0340(6) Uani 1 1 d . . . . .
H13A H 0.5834 0.0756 0.6006 0.041 Uiso 1 1 calc R U . . .
H13B H 0.4391 0.0837 0.6409 0.041 Uiso 1 1 calc R U . . .
C14 C 0.6303(3) 0.08119(14) 0.68670(13) 0.0356(6) Uani 1 1 d . . . . .
H14A H 0.6381 0.0354 0.6925 0.043 Uiso 1 1 calc R U . . .
H14B H 0.7305 0.0971 0.6810 0.043 Uiso 1 1 calc R U . . .
C15 C 0.6361(4) 0.08804(16) 0.78751(14) 0.0453(8) Uani 1 1 d . . . . .
H15A H 0.7433 0.0922 0.7820 0.054 Uiso 1 1 calc R U . . .
H15B H 0.6160 0.0438 0.7966 0.054 Uiso 1 1 calc R U . . .
C16 C 0.5813(4) 0.12765(18) 0.83597(14) 0.0504(9) Uani 1 1 d . . . . .
H16A H 0.4728 0.1284 0.8379 0.060 Uiso 1 1 calc R U . . .
H16B H 0.6182 0.1104 0.8730 0.060 Uiso 1 1 calc R U . . .
C17 C 0.5987(4) 0.23027(19) 0.87102(14) 0.0527(9) Uani 1 1 d . . . . .
H17A H 0.6373 0.2128 0.9077 0.063 Uiso 1 1 calc R U . . .
H17B H 0.4911 0.2363 0.8755 0.063 Uiso 1 1 calc R U . . .
C18 C 0.6673(4) 0.29098(19) 0.85643(15) 0.0536(9) Uani 1 1 d . . . . .
H18A H 0.6705 0.3162 0.8912 0.064 Uiso 1 1 calc R U . . .
H18B H 0.7690 0.2838 0.8419 0.064 Uiso 1 1 calc R U . . .
C19 C 0.6750(6) 0.3747(3) 0.7893(2) 0.0437(11) Uani 0.65 1 d . . P A 1
H19A H 0.7039 0.4027 0.8198 0.052 Uiso 0.65 1 calc R U P A 1
H19B H 0.7647 0.3579 0.7698 0.052 Uiso 0.65 1 calc R U P A 1
C20 C 0.5783(6) 0.4083(2) 0.7473(2) 0.0401(10) Uani 0.65 1 d . . P A 1
H20A H 0.4842 0.4205 0.7665 0.048 Uiso 0.65 1 calc R U P A 1
H20B H 0.6258 0.4466 0.7326 0.048 Uiso 0.65 1 calc R U P A 1
C19B C 0.5984(12) 0.3864(5) 0.8008(5) 0.0437(11) Uani 0.35 1 d . . P A 2
H19C H 0.6531 0.4066 0.8310 0.052 Uiso 0.35 1 calc R U P A 2
H19D H 0.5010 0.4075 0.7973 0.052 Uiso 0.35 1 calc R U P A 2
C20B C 0.6797(11) 0.3891(4) 0.7456(4) 0.0401(10) Uani 0.35 1 d . . P A 2
H20C H 0.7643 0.3593 0.7453 0.048 Uiso 0.35 1 calc R U P A 2
H20D H 0.7143 0.4316 0.7364 0.048 Uiso 0.35 1 calc R U P A 2
C21 C 0.6392(4) 0.37234(14) 0.65071(14) 0.0397(7) Uani 1 1 d . . . . .
H21A H 0.7298 0.3464 0.6554 0.048 Uiso 1 1 calc R U . . .
H21B H 0.6673 0.4158 0.6422 0.048 Uiso 1 1 calc R U . . .
C22 C 0.5522(3) 0.34914(12) 0.60266(13) 0.0331(6) Uani 1 1 d . . . . .
H22A H 0.4542 0.3701 0.6022 0.040 Uiso 1 1 calc R U . . .
H22B H 0.6027 0.3581 0.5653 0.040 Uiso 1 1 calc R U . . .
C23 C 0.3779(3) 0.13430(12) 0.39378(11) 0.0244(5) Uani 1 1 d . . . . .
C24 C 0.3688(3) 0.17884(12) 0.34893(11) 0.0248(5) Uani 1 1 d . . . . .
H24 H 0.3057 0.2145 0.3525 0.030 Uiso 1 1 calc R U . . .
C25 C 0.4525(3) 0.17056(12) 0.29932(11) 0.0242(5) Uani 1 1 d . . . . .
C26 C 0.5423(3) 0.11660(12) 0.29397(11) 0.0256(5) Uani 1 1 d . . . . .
C27 C 0.5521(3) 0.07393(12) 0.33946(12) 0.0287(6) Uani 1 1 d . . . . .
H27 H 0.6159 0.0384 0.3364 0.034 Uiso 1 1 calc R U . . .
C28 C 0.4694(3) 0.08250(12) 0.38978(11) 0.0277(6) Uani 1 1 d . . . . .
H28 H 0.4760 0.0530 0.4209 0.033 Uiso 1 1 calc R U . . .
C29 C 0.3731(4) 0.26889(13) 0.25939(12) 0.0347(6) Uani 1 1 d . . . . .
H29A H 0.4140 0.2930 0.2905 0.042 Uiso 1 1 calc R U . . .
H29B H 0.2691 0.2608 0.2691 0.042 Uiso 1 1 calc R U . . .
C30 C 0.3850(4) 0.30450(13) 0.20330(13) 0.0349(6) Uani 1 1 d . . . . .
H30A H 0.3468 0.3477 0.2078 0.042 Uiso 1 1 calc R U . . .
H30B H 0.4888 0.3060 0.1902 0.042 Uiso 1 1 calc R U . . .
C31 C 0.2940(4) 0.30902(15) 0.10989(13) 0.0422(7) Uani 1 1 d . . . . .
H31A H 0.3924 0.3238 0.0983 0.051 Uiso 1 1 calc R U . . .
H31B H 0.2276 0.3458 0.1146 0.051 Uiso 1 1 calc R U . . .
C32 C 0.2383(4) 0.26928(18) 0.06507(15) 0.0518(9) Uani 1 1 d . . . . .
H32A H 0.1501 0.2475 0.0795 0.062 Uiso 1 1 calc R U . . .
H32B H 0.2120 0.2948 0.0305 0.062 Uiso 1 1 calc R U . . .
C33 C 0.3211(5) 0.1868(2) 0.00734(16) 0.0607(10) Uani 1 1 d . . . . .
H33A H 0.3060 0.2119 -0.0286 0.073 Uiso 1 1 calc R U . . .
H33B H 0.2296 0.1647 0.0170 0.073 Uiso 1 1 calc R U . . .
C34 C 0.4435(5) 0.14118(18) -0.00100(14) 0.0546(9) Uani 1 1 d . . . . .
H34A H 0.4284 0.1180 -0.0364 0.065 Uiso 1 1 calc R U . . .
H34B H 0.5367 0.1634 -0.0058 0.065 Uiso 1 1 calc R U . . .
C35 C 0.5861(6) 0.0641(2) 0.04581(17) 0.0754(14) Uani 1 1 d . . . . .
H35A H 0.6684 0.0907 0.0551 0.090 Uiso 1 1 calc R U . . .
H35B H 0.6057 0.0467 0.0074 0.090 Uiso 1 1 calc R U . . .
C36 C 0.5708(8) 0.0127(2) 0.09007(19) 0.0961(19) Uani 1 1 d . . . . .
H36A H 0.4789 -0.0090 0.0835 0.115 Uiso 1 1 calc R U . . .
H36B H 0.6533 -0.0177 0.0849 0.115 Uiso 1 1 calc R U . . .
C37 C 0.7080(5) 0.04922(17) 0.16703(15) 0.0533(9) Uani 1 1 d . . . . .
H37A H 0.7373 0.0895 0.1491 0.064 Uiso 1 1 calc R U . . .
H37B H 0.7831 0.0169 0.1570 0.064 Uiso 1 1 calc R U . . .
C38 C 0.6930(4) 0.05420(14) 0.23124(13) 0.0394(7) Uani 1 1 d . . . . .
H38A H 0.6389 0.0185 0.2480 0.047 Uiso 1 1 calc R U . . .
H38B H 0.7909 0.0543 0.2487 0.047 Uiso 1 1 calc R U . . .
C39 C 0.6616(3) 0.39027(12) 0.05486(11) 0.0265(5) Uani 1 1 d . . . . .
C40 C 0.6045(3) 0.42574(13) 0.10080(12) 0.0308(6) Uani 1 1 d . . . . .
H40 H 0.6590 0.4282 0.1349 0.037 Uiso 1 1 calc R U . . .
C41 C 0.4718(3) 0.45651(14) 0.09667(13) 0.0326(6) Uani 1 1 d . . . . .
H41 H 0.4350 0.4805 0.1277 0.039 Uiso 1 1 calc R U . . .
C42 C 0.3906(3) 0.45277(13) 0.04704(12) 0.0309(6) Uani 1 1 d . . . . .
C43 C 0.4415(3) 0.41700(14) 0.00205(12) 0.0339(6) Uani 1 1 d . . . . .
H43 H 0.3843 0.4138 -0.0313 0.041 Uiso 1 1 calc R U . . .
C44 C 0.5756(3) 0.38589(14) 0.00562(12) 0.0318(6) Uani 1 1 d . . . . .
H44 H 0.6102 0.3613 -0.0254 0.038 Uiso 1 1 calc R U . . .
C45 C 0.8819(3) 0.36747(13) 0.10891(11) 0.0275(6) Uani 1 1 d . . . . .
C46 C 0.8805(3) 0.32026(13) 0.15143(11) 0.0270(6) Uani 1 1 d . . . . .
H46 H 0.8298 0.2831 0.1458 0.032 Uiso 1 1 calc R U . . .
C47 C 0.9542(3) 0.32826(12) 0.20201(11) 0.0254(5) Uani 1 1 d . . . . .
C48 C 1.0271(3) 0.38387(12) 0.21000(11) 0.0255(5) Uani 1 1 d . . . . .
C49 C 1.0291(3) 0.42971(13) 0.16699(12) 0.0309(6) Uani 1 1 d . . . . .
H49 H 1.0799 0.4670 0.1723 0.037 Uiso 1 1 calc R U . . .
C50 C 0.9563(3) 0.42121(13) 0.11572(12) 0.0295(6) Uani 1 1 d . . . . .
H50 H 0.9584 0.4523 0.0859 0.035 Uiso 1 1 calc R U . . .
C51 C 0.8877(3) 0.22847(13) 0.24046(12) 0.0339(6) Uani 1 1 d . . . . .
H51A H 0.9368 0.2039 0.2099 0.041 Uiso 1 1 calc R U . . .
H51B H 0.7842 0.2365 0.2301 0.041 Uiso 1 1 calc R U . . .
C52 C 0.8960(3) 0.19371(13) 0.29734(12) 0.0331(6) Uani 1 1 d . . . . .
H52A H 0.8663 0.1502 0.2933 0.040 Uiso 1 1 calc R U . . .
H52B H 0.9975 0.1932 0.3114 0.040 Uiso 1 1 calc R U . . .
C53 C 0.7990(4) 0.19421(14) 0.39144(13) 0.0380(7) Uani 1 1 d . . . . .
H53A H 0.8991 0.1925 0.4070 0.046 Uiso 1 1 calc R U . . .
H53B H 0.7658 0.1510 0.3884 0.046 Uiso 1 1 calc R U . . .
C54 C 0.6975(4) 0.22950(17) 0.43064(14) 0.0447(8) Uani 1 1 d . . . . .
H54A H 0.6027 0.2368 0.4113 0.054 Uiso 1 1 calc R U . . .
H54B H 0.6787 0.2034 0.4657 0.054 Uiso 1 1 calc R U . . .
C55 C 0.8388(4) 0.28355(17) 0.49565(14) 0.0444(8) Uani 1 1 d . . . . .
H55A H 0.9223 0.2541 0.4888 0.053 Uiso 1 1 calc R U . . .
H55B H 0.7817 0.2679 0.5295 0.053 Uiso 1 1 calc R U . . .
C56 C 0.8941(4) 0.34591(18) 0.50692(14) 0.0516(9) Uani 1 1 d . . . . .
H56A H 0.8132 0.3774 0.5037 0.062 Uiso 1 1 calc R U . . .
H56B H 0.9319 0.3464 0.5464 0.062 Uiso 1 1 calc R U . . .
C57 C 1.0273(7) 0.4270(3) 0.4698(2) 0.0473(12) Uani 0.7 1 d . . P B 1
H57A H 1.0505 0.4384 0.5094 0.057 Uiso 0.7 1 calc R U P B 1
H57B H 0.9377 0.4505 0.4579 0.057 Uiso 0.7 1 calc R U P B 1
C58 C 1.1530(6) 0.4412(3) 0.4292(2) 0.0465(11) Uani 0.7 1 d . . P B 1
H58A H 1.1937 0.4821 0.4372 0.056 Uiso 0.7 1 calc R U P B 1
H58B H 1.2319 0.4088 0.4329 0.056 Uiso 0.7 1 calc R U P B 1
C57B C 1.1110(16) 0.4105(6) 0.4664(5) 0.0473(12) Uani 0.3 1 d . . P B 2
H57C H 1.1231 0.4261 0.5056 0.057 Uiso 0.3 1 calc R U P B 2
H57D H 1.2077 0.3959 0.4512 0.057 Uiso 0.3 1 calc R U P B 2
C58B C 1.0496(15) 0.4576(6) 0.4298(5) 0.0465(11) Uani 0.3 1 d . . P B 2
H58C H 1.0881 0.4987 0.4389 0.056 Uiso 0.3 1 calc R U P B 2
H58D H 0.9415 0.4595 0.4348 0.056 Uiso 0.3 1 calc R U P B 2
C59 C 1.2120(5) 0.44002(16) 0.33408(15) 0.0508(9) Uani 1 1 d . . . . .
H59A H 1.2690 0.4007 0.3407 0.061 Uiso 1 1 calc R U . . .
H59B H 1.2761 0.4751 0.3416 0.061 Uiso 1 1 calc R U . . .
C60 C 1.1628(4) 0.44438(14) 0.27341(13) 0.0367(7) Uani 1 1 d . . . . .
H60A H 1.0935 0.4802 0.2680 0.044 Uiso 1 1 calc R U . . .
H60B H 1.2479 0.4501 0.2468 0.044 Uiso 1 1 calc R U . . .
C61 C 0.8548(3) 0.32092(13) 0.01409(11) 0.0280(6) Uani 1 1 d . . . . .
C62 C 0.9405(3) 0.34741(13) -0.03042(11) 0.0281(6) Uani 1 1 d . . . . .
H62 H 0.9576 0.3908 -0.0315 0.034 Uiso 1 1 calc R U . . .
C63 C 1.0002(3) 0.31007(13) -0.07294(11) 0.0280(6) Uani 1 1 d . . . . .
C64 C 0.9764(3) 0.24550(13) -0.07067(11) 0.0294(6) Uani 1 1 d . . . . .
C65 C 0.8935(3) 0.22001(14) -0.02590(12) 0.0348(6) Uani 1 1 d . . . . .
H65 H 0.8787 0.1764 -0.0239 0.042 Uiso 1 1 calc R U . . .
C66 C 0.8311(3) 0.25803(14) 0.01647(12) 0.0338(6) Uani 1 1 d . . . . .
H66 H 0.7727 0.2404 0.0468 0.041 Uiso 1 1 calc R U . . .
C67 C 1.0945(3) 0.39726(14) -0.12619(13) 0.0358(7) Uani 1 1 d . . . . .
H67A H 1.1476 0.4138 -0.0936 0.043 Uiso 1 1 calc R U . . .
H67B H 0.9957 0.4175 -0.1272 0.043 Uiso 1 1 calc R U . . .
C68 C 1.1766(3) 0.41048(14) -0.18162(13) 0.0357(6) Uani 1 1 d . . . . .
H68A H 1.2095 0.4540 -0.1828 0.043 Uiso 1 1 calc R U . . .
H68B H 1.2643 0.3825 -0.1844 0.043 Uiso 1 1 calc R U . . .
C69 C 1.1569(4) 0.41296(15) -0.28201(13) 0.0392(7) Uani 1 1 d . . . . .
H69A H 1.2468 0.3863 -0.2849 0.047 Uiso 1 1 calc R U . . .
H69B H 1.1856 0.4570 -0.2850 0.047 Uiso 1 1 calc R U . . .
C70 C 1.0551(4) 0.39929(15) -0.32981(14) 0.0412(7) Uani 1 1 d . . . . .
H70A H 0.9594 0.4208 -0.3225 0.049 Uiso 1 1 calc R U . . .
H70B H 1.0962 0.4165 -0.3665 0.049 Uiso 1 1 calc R U . . .
C71 C 1.1455(3) 0.30449(15) -0.36845(13) 0.0380(7) Uani 1 1 d . . . . .
H71A H 1.2399 0.3072 -0.3487 0.046 Uiso 1 1 calc R U . . .
H71B H 1.1553 0.3253 -0.4068 0.046 Uiso 1 1 calc R U . . .
C72 C 1.1088(3) 0.23740(15) -0.37488(13) 0.0383(7) Uani 1 1 d . . . . .
H72A H 1.0036 0.2343 -0.3836 0.046 Uiso 1 1 calc R U . . .
H72B H 1.1673 0.2196 -0.4071 0.046 Uiso 1 1 calc R U . . .
C73 C 1.0869(4) 0.14226(15) -0.32229(14) 0.0442(8) Uani 1 1 d . . . . .
H73A H 1.1347 0.1185 -0.3537 0.053 Uiso 1 1 calc R U . . .
H73B H 0.9798 0.1436 -0.3282 0.053 Uiso 1 1 calc R U . . .
C74 C 1.1201(4) 0.11118(15) -0.26535(14) 0.0453(8) Uani 1 1 d . . . . .
H74A H 1.0912 0.0672 -0.2653 0.054 Uiso 1 1 calc R U . . .
H74B H 1.2266 0.1120 -0.2585 0.054 Uiso 1 1 calc R U . . .
C75 C 1.0819(4) 0.11874(15) -0.16564(14) 0.0459(8) Uani 1 1 d . . . . .
H75A H 1.1875 0.1253 -0.1602 0.055 Uiso 1 1 calc R U . . .
H75B H 1.0660 0.0734 -0.1635 0.055 Uiso 1 1 calc R U . . .
C76 C 0.9954(4) 0.14919(14) -0.11870(14) 0.0409(7) Uani 1 1 d . . . . .
H76A H 0.8895 0.1481 -0.1268 0.049 Uiso 1 1 calc R U . . .
H76B H 1.0127 0.1265 -0.0817 0.049 Uiso 1 1 calc R U . . .
C77 C 0.6454(5) 0.41568(19) 0.29088(19) 0.0584(10) Uani 1 1 d . . . . .
C78 C 0.7346(6) 0.3841(2) 0.3339(2) 0.0774(13) Uani 1 1 d . . . . .
H78A H 0.7473 0.3401 0.3248 0.116 Uiso 1 1 calc R U . . .
H78B H 0.6863 0.3877 0.3718 0.116 Uiso 1 1 calc R U . . .
H78C H 0.8307 0.4032 0.3344 0.116 Uiso 1 1 calc R U . . .
C79 C 0.1636(5) 0.0766(2) 0.2134(2) 0.0644(11) Uani 1 1 d . . . . .
C80 C 0.2409(6) 0.1129(2) 0.1707(2) 0.0807(14) Uani 1 1 d . . . . .
H80A H 0.1986 0.1072 0.1330 0.121 Uiso 1 1 calc R U . . .
H80B H 0.3445 0.0996 0.1697 0.121 Uiso 1 1 calc R U . . .
H80C H 0.2325 0.1570 0.1802 0.121 Uiso 1 1 calc R U . . .
N1 N 0.2853(2) 0.14194(10) 0.44434(9) 0.0254(5) Uani 1 1 d . . . . .
N2 N -0.2427(3) 0.01709(11) 0.46413(11) 0.0349(6) Uani 1 1 d . . . . .
N3 N 0.7962(2) 0.36045(11) 0.05840(9) 0.0290(5) Uani 1 1 d . . . . .
N4 N 0.2530(3) 0.48698(12) 0.04262(12) 0.0380(6) Uani 1 1 d . . . . .
N5 N 0.5751(5) 0.4402(2) 0.2567(2) 0.0892(13) Uani 1 1 d . . . . .
N6 N 0.1005(5) 0.0476(2) 0.2475(2) 0.0926(13) Uani 1 1 d . . . . .
O1 O -0.3224(2) 0.02430(12) 0.50706(11) 0.0492(6) Uani 1 1 d . . . . .
O2 O -0.2732(2) -0.01792(10) 0.42539(10) 0.0414(5) Uani 1 1 d . . . . .
O3 O 0.5429(2) 0.16321(8) 0.62436(8) 0.0311(4) Uani 1 1 d . . . . .
O4 O 0.5627(2) 0.10811(10) 0.73603(8) 0.0383(5) Uani 1 1 d . . . . .
O5 O 0.6323(3) 0.18884(11) 0.82575(9) 0.0440(5) Uani 1 1 d . . . . .
O6 O 0.5837(3) 0.32305(12) 0.81390(10) 0.0580(7) Uani 1 1 d . . . . .
O7 O 0.5524(3) 0.36923(11) 0.70152(10) 0.0592(7) Uani 1 1 d . . . . .
O8 O 0.5374(2) 0.28293(8) 0.61146(8) 0.0313(4) Uani 1 1 d . . . . .
O9 O 0.4548(2) 0.21107(9) 0.25316(8) 0.0304(4) Uani 1 1 d . . . . .
O10 O 0.3022(2) 0.27414(9) 0.16279(8) 0.0357(5) Uani 1 1 d . . . . .
O11 O 0.3540(3) 0.22507(13) 0.05140(11) 0.0563(6) Uani 1 1 d . . . . .
O12 O 0.4524(4) 0.09933(14) 0.04609(11) 0.0661(7) Uani 1 1 d . . . . .
O13 O 0.5688(4) 0.03282(14) 0.14768(11) 0.0690(8) Uani 1 1 d . . . . .
O14 O 0.6140(2) 0.11136(9) 0.24199(8) 0.0316(4) Uani 1 1 d . . . . .
O15 O 0.2151(2) 0.52148(11) 0.08203(11) 0.0464(6) Uani 1 1 d . . . . .
O16 O 0.1784(2) 0.48090(12) 0.00005(11) 0.0524(6) Uani 1 1 d . . . . .
O17 O 0.9605(2) 0.28611(9) 0.24675(8) 0.0303(4) Uani 1 1 d . . . . .
O18 O 0.8003(2) 0.22447(9) 0.33637(8) 0.0343(4) Uani 1 1 d . . . . .
O19 O 0.7495(3) 0.28741(11) 0.44718(10) 0.0459(5) Uani 1 1 d . . . . .
O20 O 1.0060(3) 0.36042(13) 0.46725(11) 0.0651(8) Uani 1 1 d . . . . .
O21 O 1.0904(4) 0.44187(13) 0.37101(11) 0.0652(8) Uani 1 1 d . . . . .
O22 O 1.0925(2) 0.38759(9) 0.26212(8) 0.0316(4) Uani 1 1 d . . . . .
O23 O 1.0824(2) 0.33082(9) -0.11910(8) 0.0347(5) Uani 1 1 d . . . . .
O24 O 1.0834(2) 0.40111(10) -0.22847(8) 0.0367(5) Uani 1 1 d . . . . .
O25 O 1.0318(2) 0.33435(10) -0.33583(9) 0.0372(5) Uani 1 1 d . . . . .
O26 O 1.1401(2) 0.20356(10) -0.32293(9) 0.0394(5) Uani 1 1 d . . . . .
O27 O 1.0414(2) 0.14288(9) -0.22087(9) 0.0390(5) Uani 1 1 d . . . . .
O28 O 1.0388(2) 0.21259(9) -0.11481(9) 0.0361(5) Uani 1 1 d . . . . .
O29 O 0.2619(3) 0.25280(13) 0.78206(11) 0.0551(6) Uani 1 1 d . . . . .
O30 O 0.8337(3) 0.24567(12) 0.72751(11) 0.0519(6) Uani 1 1 d . . . . .
O31 O 0.6135(2) 0.20350(11) 0.13105(9) 0.0443(5) Uani 1 1 d . . . . .
O32 O 0.1099(2) 0.29115(10) 0.36822(9) 0.0407(5) Uani 1 1 d . . . . .
F1 F 0.8448(4) -0.0522(2) 0.0128(3) 0.161(2) Uani 0.5 1 d . . P C 1
F2 F 0.8669(5) 0.0201(2) -0.0578(2) 0.154(2) Uani 0.5 1 d . . P C 1
F3 F 1.0233(5) -0.0637(2) -0.0539(3) 0.1470(18) Uani 0.5 1 d . . P C 1
O33 O 0.8448(4) -0.0522(2) 0.0128(3) 0.161(2) Uani 0.5 1 d . . P D 2
O34 O 0.8669(5) 0.0201(2) -0.0578(2) 0.154(2) Uani 0.5 1 d . . P D 2
O35 O 1.0233(5) -0.0637(2) -0.0539(3) 0.1470(18) Uani 0.5 1 d . . P D 2
O36 O 0.6683(5) 0.5176(3) 0.4586(2) 0.167(2) Uani 0.5 1 d . . P E 1
O37 O 0.4584(5) 0.50595(19) 0.42097(17) 0.1256(16) Uani 0.5 1 d . . P E 1
O38 O 0.5496(7) 0.42451(18) 0.4679(2) 0.163(2) Uani 0.5 1 d . . P E 1
F4 F 0.6683(5) 0.5176(3) 0.4586(2) 0.167(2) Uani 0.5 1 d . . P F 2
F5 F 0.4584(5) 0.50595(19) 0.42097(17) 0.1256(16) Uani 0.5 1 d . . P F 2
F6 F 0.5496(7) 0.42451(18) 0.4679(2) 0.163(2) Uani 0.5 1 d . . P F 2
C81 C 0.9337(2) -0.01783(9) -0.01678(11) 0.0836(6) Uani 0.5 1 d . . P C 1
S1 S 0.9337(2) -0.01783(9) -0.01678(11) 0.0836(6) Uani 0.5 1 d . . P D 2
S2 S 0.5345(3) 0.49164(9) 0.47012(8) 0.0772(6) Uani 0.5 1 d . . P E 1
C82 C 0.5345(3) 0.49164(9) 0.47012(8) 0.0772(6) Uani 0.5 1 d . . P F 2
K1 K 0.52979(7) 0.24065(3) 0.72561(3) 0.03560(16) Uani 1 1 d . . . . .
H1W H 0.2300 0.2362 0.7519 0.050 Uiso 1 1 d . . . . .
H2W H 0.1931 0.2501 0.8077 0.050 Uiso 1 1 d . . . . .
H3W H 0.8894 0.2704 0.7081 0.050 Uiso 1 1 d . . . . .
H4W H 0.8907 0.2191 0.7448 0.050 Uiso 1 1 d . . . . .
H5W H 0.5614 0.2093 0.1010 0.050 Uiso 1 1 d . . . . .
H6W H 0.5531 0.2014 0.1597 0.050 Uiso 1 1 d . . . . .
H7W H 0.0775 0.3109 0.3975 0.050 Uiso 1 1 d . . . . .
H8W H 0.0712 0.3091 0.3387 0.050 Uiso 1 1 d . . . . .

loop_
_atom_site_aniso_label
_atom_site_aniso_U_11
_atom_site_aniso_U_22
_atom_site_aniso_U_33
_atom_site_aniso_U_23
_atom_site_aniso_U_13
_atom_site_aniso_U_12
C1 0.0221(13) 0.0244(12) 0.0245(13) 0.0030(10) -0.0045(10) -0.0011(10)
C2 0.0282(14) 0.0303(14) 0.0234(13) 0.0012(10) -0.0021(10) -0.0039(11)
C3 0.0264(14) 0.0345(14) 0.0282(14) 0.0076(11) -0.0017(11) -0.0013(11)
C4 0.0242(13) 0.0275(14) 0.0363(15) 0.0090(11) -0.0070(11) -0.0034(11)
C5 0.0305(14) 0.0286(14) 0.0324(14) 0.0009(11) -0.0108(12) -0.0042(11)
C6 0.0284(14) 0.0317(14) 0.0264(13) -0.0012(11) -0.0021(11) -0.0033(11)
C7 0.0230(13) 0.0281(13) 0.0206(12) -0.0014(10) 0.0011(10) -0.0066(10)
C8 0.0287(13) 0.0231(13) 0.0237(13) 0.0014(10) -0.0005(10) -0.0060(10)
C9 0.0282(14) 0.0276(13) 0.0214(12) 0.0017(10) -0.0020(10) -0.0051(11)
C10 0.0289(14) 0.0269(13) 0.0227(13) 0.0001(10) -0.0015(10) -0.0073(11)
C11 0.0337(15) 0.0236(13) 0.0285(14) 0.0028(10) -0.0002(11) -0.0038(11)
C12 0.0306(14) 0.0317(14) 0.0224(13) 0.0028(11) -0.0019(11) -0.0022(11)
C13 0.0487(18) 0.0236(13) 0.0300(15) 0.0023(11) -0.0100(13) -0.0049(12)
C14 0.0423(17) 0.0304(15) 0.0342(15) 0.0044(12) -0.0091(13) -0.0015(12)
C15 0.059(2) 0.0436(18) 0.0334(16) 0.0128(14) -0.0152(15) -0.0060(15)
C16 0.057(2) 0.067(2) 0.0275(16) 0.0121(15) -0.0076(14) -0.0163(18)
C17 0.057(2) 0.075(3) 0.0260(16) -0.0008(16) -0.0048(15) -0.0030(19)
C18 0.061(2) 0.065(2) 0.0365(18) -0.0134(16) -0.0115(16) -0.0037(18)
C19 0.035(3) 0.049(3) 0.049(3) -0.019(2) -0.003(3) -0.007(3)
C20 0.047(3) 0.037(2) 0.037(2) -0.0108(18) -0.004(2) -0.006(2)
C19B 0.035(3) 0.049(3) 0.049(3) -0.019(2) -0.003(3) -0.007(3)
C20B 0.047(3) 0.037(2) 0.037(2) -0.0108(18) -0.004(2) -0.006(2)
C21 0.0458(18) 0.0303(15) 0.0439(18) -0.0022(13) -0.0090(14) -0.0104(13)
C22 0.0426(16) 0.0212(13) 0.0359(15) 0.0018(11) -0.0031(13) -0.0070(11)
C23 0.0244(13) 0.0289(13) 0.0204(12) -0.0009(10) -0.0027(10) -0.0064(10)
C24 0.0249(13) 0.0271(13) 0.0225(13) -0.0015(10) -0.0029(10) -0.0013(10)
C25 0.0257(13) 0.0249(13) 0.0221(12) 0.0015(10) -0.0027(10) -0.0016(10)
C26 0.0257(13) 0.0273(13) 0.0240(13) -0.0019(10) -0.0016(10) 0.0003(10)
C27 0.0299(14) 0.0259(13) 0.0301(14) 0.0013(11) -0.0038(11) 0.0014(11)
C28 0.0308(14) 0.0274(13) 0.0249(13) 0.0052(10) -0.0044(11) -0.0057(11)
C29 0.0466(17) 0.0276(14) 0.0290(14) 0.0016(11) 0.0026(12) 0.0094(12)
C30 0.0452(17) 0.0257(14) 0.0333(15) 0.0030(11) 0.0011(13) 0.0039(12)
C31 0.0486(19) 0.0441(18) 0.0323(16) 0.0135(13) 0.0003(14) 0.0097(14)
C32 0.053(2) 0.064(2) 0.0376(18) 0.0041(16) -0.0091(15) 0.0155(17)
C33 0.068(3) 0.079(3) 0.0353(18) -0.0072(18) -0.0117(17) 0.004(2)
C34 0.079(3) 0.055(2) 0.0300(17) -0.0051(15) -0.0025(17) -0.0034(19)
C35 0.121(4) 0.068(3) 0.037(2) -0.0135(18) -0.003(2) 0.031(3)
C36 0.185(6) 0.060(3) 0.044(2) -0.012(2) -0.018(3) 0.001(3)
C37 0.075(3) 0.0399(18) 0.0432(19) -0.0014(15) 0.0174(18) 0.0184(17)
C38 0.0464(18) 0.0343(16) 0.0366(16) -0.0014(12) 0.0024(13) 0.0128(13)
C39 0.0263(13) 0.0308(14) 0.0220(13) 0.0036(10) 0.0001(10) -0.0014(11)
C40 0.0285(14) 0.0370(15) 0.0270(14) -0.0022(11) -0.0023(11) -0.0004(12)
C41 0.0296(15) 0.0349(15) 0.0332(15) -0.0019(12) 0.0036(12) -0.0008(12)
C42 0.0231(13) 0.0323(14) 0.0365(15) 0.0095(12) 0.0023(11) 0.0010(11)
C43 0.0285(14) 0.0432(16) 0.0295(14) 0.0085(12) -0.0050(11) -0.0024(12)
C44 0.0297(14) 0.0417(16) 0.0237(13) 0.0011(11) -0.0017(11) 0.0013(12)
C45 0.0240(13) 0.0363(15) 0.0220(13) -0.0016(11) -0.0022(10) 0.0042(11)
C46 0.0266(13) 0.0300(14) 0.0246(13) -0.0020(11) -0.0022(10) -0.0027(11)
C47 0.0258(13) 0.0274(13) 0.0229(13) 0.0006(10) 0.0002(10) -0.0007(10)
C48 0.0237(13) 0.0298(13) 0.0232(13) -0.0003(10) -0.0035(10) -0.0011(10)
C49 0.0309(14) 0.0279(14) 0.0338(15) 0.0021(11) -0.0015(12) -0.0037(11)
C50 0.0313(14) 0.0311(14) 0.0256(13) 0.0069(11) -0.0011(11) 0.0010(11)
C51 0.0460(17) 0.0273(14) 0.0291(14) 0.0001(11) -0.0040(12) -0.0105(12)
C52 0.0411(16) 0.0246(13) 0.0336(15) 0.0014(11) -0.0013(12) -0.0049(12)
C53 0.0474(18) 0.0342(15) 0.0324(15) 0.0084(12) -0.0038(13) -0.0076(13)
C54 0.0408(18) 0.057(2) 0.0369(17) 0.0020(15) 0.0016(14) -0.0137(15)
C55 0.0445(18) 0.054(2) 0.0345(16) 0.0020(14) -0.0009(14) -0.0026(15)
C56 0.068(2) 0.057(2) 0.0309(17) -0.0058(15) 0.0001(16) -0.0020(18)
C57 0.053(3) 0.054(3) 0.036(2) -0.016(2) 0.006(3) -0.017(3)
C58 0.050(3) 0.056(3) 0.035(2) -0.010(2) -0.003(2) -0.019(2)
C57B 0.053(3) 0.054(3) 0.036(2) -0.016(2) 0.006(3) -0.017(3)
C58B 0.050(3) 0.056(3) 0.035(2) -0.010(2) -0.003(2) -0.019(2)
C59 0.077(3) 0.0366(17) 0.0410(19) -0.0020(14) -0.0208(18) -0.0177(17)
C60 0.0442(17) 0.0284(14) 0.0384(16) -0.0022(12) -0.0090(13) -0.0114(13)
C61 0.0244(13) 0.0383(15) 0.0212(13) -0.0004(11) -0.0029(10) 0.0040(11)
C62 0.0292(14) 0.0303(14) 0.0245(13) 0.0015(11) -0.0029(11) 0.0033(11)
C63 0.0267(14) 0.0332(14) 0.0238(13) 0.0023(11) -0.0008(10) 0.0013(11)
C64 0.0309(14) 0.0335(15) 0.0236(13) -0.0005(11) -0.0024(11) 0.0018(11)
C65 0.0434(17) 0.0320(15) 0.0292(15) 0.0012(12) -0.0025(12) -0.0032(12)
C66 0.0349(15) 0.0421(16) 0.0243(14) 0.0028(12) -0.0005(11) -0.0052(13)
C67 0.0421(17) 0.0338(15) 0.0318(15) -0.0026(12) 0.0039(13) -0.0047(13)
C68 0.0367(16) 0.0384(16) 0.0323(15) -0.0027(12) 0.0037(12) -0.0074(13)
C69 0.0463(18) 0.0395(17) 0.0320(15) -0.0019(13) 0.0071(13) -0.0109(14)
C70 0.0519(19) 0.0358(16) 0.0360(16) -0.0017(13) -0.0003(14) -0.0006(14)
C71 0.0366(16) 0.0437(17) 0.0337(16) -0.0037(13) 0.0055(13) -0.0032(13)
C72 0.0372(16) 0.0454(17) 0.0324(15) -0.0052(13) 0.0036(12) -0.0037(13)
C73 0.055(2) 0.0378(17) 0.0408(17) -0.0112(14) 0.0054(15) -0.0061(15)
C74 0.056(2) 0.0351(17) 0.0447(18) -0.0095(14) 0.0088(15) 0.0052(14)
C75 0.061(2) 0.0318(16) 0.0445(18) -0.0005(13) 0.0001(16) 0.0102(15)
C76 0.055(2) 0.0309(15) 0.0364(16) 0.0003(12) 0.0019(14) -0.0011(14)
C77 0.064(2) 0.050(2) 0.061(2) -0.0050(19) 0.000(2) -0.0046(19)
C78 0.084(3) 0.064(3) 0.082(3) 0.008(2) -0.001(3) 0.015(2)
C79 0.058(2) 0.061(2) 0.073(3) -0.006(2) 0.004(2) 0.006(2)
C80 0.075(3) 0.079(3) 0.087(3) 0.003(3) 0.010(3) -0.014(3)
N1 0.0266(11) 0.0310(12) 0.0191(10) -0.0017(9) -0.0003(9) -0.0072(9)
N2 0.0277(13) 0.0337(13) 0.0429(15) 0.0146(11) -0.0098(11) -0.0067(10)
N3 0.0276(12) 0.0388(13) 0.0204(11) -0.0026(9) -0.0036(9) 0.0047(10)
N4 0.0273(13) 0.0383(14) 0.0471(16) 0.0152(12) 0.0038(12) 0.0002(10)
N5 0.098(3) 0.088(3) 0.082(3) -0.001(2) -0.021(3) 0.002(2)
N6 0.086(3) 0.096(3) 0.094(3) 0.004(3) 0.018(3) 0.002(3)
O1 0.0332(12) 0.0615(15) 0.0526(14) 0.0144(11) -0.0002(11) -0.0146(11)
O2 0.0369(11) 0.0328(11) 0.0554(14) 0.0081(10) -0.0163(10) -0.0115(9)
O3 0.0443(11) 0.0240(9) 0.0256(9) 0.0034(7) -0.0133(8) -0.0067(8)
O4 0.0461(12) 0.0427(12) 0.0261(10) 0.0067(9) -0.0100(9) -0.0019(9)
O5 0.0528(13) 0.0503(13) 0.0292(11) 0.0019(9) -0.0052(10) -0.0034(11)
O6 0.0791(18) 0.0578(15) 0.0389(13) -0.0042(11) -0.0197(12) -0.0131(13)
O7 0.103(2) 0.0395(13) 0.0365(13) -0.0112(10) -0.0006(13) -0.0220(13)
O8 0.0455(12) 0.0227(9) 0.0265(10) 0.0010(7) -0.0085(8) -0.0090(8)
O9 0.0409(11) 0.0268(10) 0.0225(9) 0.0053(7) 0.0031(8) 0.0081(8)
O10 0.0413(11) 0.0363(11) 0.0288(10) 0.0100(8) -0.0017(8) 0.0008(9)
O11 0.0604(16) 0.0634(16) 0.0453(14) -0.0102(12) -0.0122(12) 0.0114(13)
O12 0.088(2) 0.0662(18) 0.0441(15) 0.0000(13) 0.0020(14) -0.0070(15)
O13 0.105(2) 0.0635(17) 0.0396(14) -0.0079(12) -0.0100(14) -0.0137(16)
O14 0.0389(11) 0.0294(10) 0.0256(10) 0.0006(8) 0.0057(8) 0.0086(8)
O15 0.0381(12) 0.0413(12) 0.0580(15) 0.0076(11) 0.0096(11) 0.0088(10)
O16 0.0318(12) 0.0663(16) 0.0581(15) 0.0138(12) -0.0105(11) 0.0068(11)
O17 0.0396(11) 0.0293(10) 0.0227(9) 0.0031(7) -0.0076(8) -0.0102(8)
O18 0.0398(11) 0.0329(10) 0.0296(10) 0.0075(8) -0.0019(8) -0.0025(8)
O19 0.0495(13) 0.0490(13) 0.0394(12) -0.0024(10) -0.0056(10) 0.0000(10)
O20 0.088(2) 0.0669(17) 0.0426(14) -0.0143(12) 0.0101(13) -0.0386(15)
O21 0.108(2) 0.0532(15) 0.0359(13) -0.0133(11) -0.0034(14) -0.0154(15)
O22 0.0393(11) 0.0288(10) 0.0276(10) 0.0001(8) -0.0098(8) -0.0088(8)
O23 0.0426(11) 0.0300(10) 0.0311(10) -0.0005(8) 0.0109(9) -0.0013(8)
O24 0.0372(11) 0.0440(12) 0.0292(10) -0.0024(9) 0.0034(8) -0.0076(9)
O25 0.0351(11) 0.0400(11) 0.0366(11) -0.0046(9) 0.0047(9) -0.0038(9)
O26 0.0431(12) 0.0399(12) 0.0357(11) -0.0057(9) 0.0006(9) -0.0035(9)
O27 0.0485(13) 0.0321(11) 0.0360(11) -0.0036(9) 0.0041(9) 0.0053(9)
O28 0.0459(12) 0.0309(10) 0.0312(10) -0.0035(8) 0.0057(9) 0.0005(9)
O29 0.0423(13) 0.0680(16) 0.0563(15) -0.0153(13) 0.0051(11) -0.0139(12)
O30 0.0397(13) 0.0560(15) 0.0580(15) 0.0140(12) 0.0088(11) 0.0073(11)
O31 0.0416(12) 0.0538(14) 0.0370(12) 0.0029(10) 0.0057(9) -0.0035(10)
O32 0.0415(12) 0.0449(12) 0.0357(11) -0.0034(9) -0.0067(9) 0.0075(9)
F1 0.086(3) 0.104(3) 0.292(7) 0.092(4) -0.031(3) -0.049(2)
F2 0.116(3) 0.174(4) 0.170(4) 0.105(4) -0.059(3) -0.053(3)
F3 0.106(3) 0.137(4) 0.199(5) -0.024(4) 0.015(3) -0.006(3)
O33 0.086(3) 0.104(3) 0.292(7) 0.092(4) -0.031(3) -0.049(2)
O34 0.116(3) 0.174(4) 0.170(4) 0.105(4) -0.059(3) -0.053(3)
O35 0.106(3) 0.137(4) 0.199(5) -0.024(4) 0.015(3) -0.006(3)
O36 0.091(3) 0.264(7) 0.146(4) 0.061(4) -0.036(3) -0.070(4)
O37 0.168(4) 0.114(3) 0.100(3) 0.040(2) -0.082(3) -0.053(3)
O38 0.253(6) 0.063(2) 0.171(5) 0.026(3) -0.019(4) 0.038(3)
F4 0.091(3) 0.264(7) 0.146(4) 0.061(4) -0.036(3) -0.070(4)
F5 0.168(4) 0.114(3) 0.100(3) 0.040(2) -0.082(3) -0.053(3)
F6 0.253(6) 0.063(2) 0.171(5) 0.026(3) -0.019(4) 0.038(3)
C81 0.0781(13) 0.0615(11) 0.1114(16) 0.0160(11) -0.0140(12) -0.0176(10)
S1 0.0781(13) 0.0615(11) 0.1114(16) 0.0160(11) -0.0140(12) -0.0176(10)
S2 0.1054(15) 0.0610(10) 0.0654(10) 0.0102(8) -0.0309(10) 0.0045(10)
C82 0.1054(15) 0.0610(10) 0.0654(10) 0.0102(8) -0.0309(10) 0.0045(10)
K1 0.0431(4) 0.0363(3) 0.0276(3) 0.0005(2) -0.0034(3) -0.0029(3)

loop_
_atom_type_symbol
_atom_type_description
_atom_type_scat_dispersion_real
_atom_type_scat_dispersion_imag
_atom_type_scat_source
C C 0.0181 0.0091 'International Tables Vol C Tables 4.2.6.8 and 6.1.1.4'
H H 0.0000 0.0000 'International Tables Vol C Tables 4.2.6.8 and 6.1.1.4'
N N 0.0311 0.0180 'International Tables Vol C Tables 4.2.6.8 and 6.1.1.4'
O O 0.0492 0.0322 'International Tables Vol C Tables 4.2.6.8 and 6.1.1.4'
F F 0.0727 0.0534 'International Tables Vol C Tables 4.2.6.8 and 6.1.1.4'
S S 0.3331 0.5567 'International Tables Vol C Tables 4.2.6.8 and 6.1.1.4'
K K 0.3868 1.0657 'International Tables Vol C Tables 4.2.6.8 and 6.1.1.4'

loop_
_geom_angle_atom_site_label_1
_geom_angle_atom_site_label_2
_geom_angle_atom_site_label_3
_geom_angle
_geom_angle_site_symmetry_3
N1 C1 C2 121.7(2) .
N1 C1 C6 120.5(2) .
C2 C1 C6 117.9(2) .
C3 C2 C1 121.0(2) .
C3 C2 H2 119.5 .
C1 C2 H2 119.5 .
C2 C3 C4 119.7(3) .
C2 C3 H3 120.1 .
C4 C3 H3 120.1 .
C5 C4 C3 120.7(2) .
C5 C4 N2 119.5(3) .
C3 C4 N2 119.8(3) .
C6 C5 C4 120.0(3) .
C6 C5 H5 120.0 .
C4 C5 H5 120.0 .
C5 C6 C1 120.6(3) .
C5 C6 H6 119.7 .
C1 C6 H6 119.7 .
C12 C7 C8 120.7(2) .
C12 C7 N1 119.9(2) .
C8 C7 N1 119.2(2) .
C9 C8 C7 119.7(2) .
C9 C8 H8 120.1 .
C7 C8 H8 120.1 .
O3 C9 C8 124.8(2) .
O3 C9 C10 115.4(2) .
C8 C9 C10 119.9(2) .
O8 C10 C11 124.9(2) .
O8 C10 C9 115.3(2) .
C11 C10 C9 119.8(2) .
C10 C11 C12 120.3(2) .
C10 C11 H11 119.8 .
C12 C11 H11 119.8 .
C7 C12 C11 119.6(2) .
C7 C12 H12 120.2 .
C11 C12 H12 120.2 .
O3 C13 C14 108.2(2) .
O3 C13 H13A 110.1 .
C14 C13 H13A 110.1 .
O3 C13 H13B 110.1 .
C14 C13 H13B 110.1 .
H13A C13 H13B 108.4 .
O4 C14 C13 109.9(2) .
O4 C14 H14A 109.7 .
C13 C14 H14A 109.7 .
O4 C14 H14B 109.7 .
C13 C14 H14B 109.7 .
H14A C14 H14B 108.2 .
O4 C15 C16 108.7(3) .
O4 C15 H15A 109.9 .
C16 C15 H15A 109.9 .
O4 C15 H15B 109.9 .
C16 C15 H15B 109.9 .
H15A C15 H15B 108.3 .
O5 C16 C15 108.2(3) .
O5 C16 K1 46.12(13) .
C15 C16 K1 83.45(17) .
O5 C16 H16A 110.0 .
C15 C16 H16A 110.0 .
K1 C16 H16A 83.8 .
O5 C16 H16B 110.0 .
C15 C16 H16B 110.0 .
K1 C16 H16B 156.1 .
H16A C16 H16B 108.4 .
O5 C17 C18 108.4(3) .
O5 C17 K1 48.35(14) .
C18 C17 K1 80.61(18) .
O5 C17 H17A 110.0 .
C18 C17 H17A 110.0 .
K1 C17 H17A 158.3 .
O5 C17 H17B 110.0 .
C18 C17 H17B 110.0 .
K1 C17 H17B 84.2 .
H17A C17 H17B 108.4 .
O6 C18 C17 109.0(3) .
O6 C18 K1 49.06(15) .
C17 C18 K1 74.79(18) .
O6 C18 H18A 109.9 .
C17 C18 H18A 109.9 .
K1 C18 H18A 156.8 .
O6 C18 H18B 109.9 .
C17 C18 H18B 109.9 .
K1 C18 H18B 90.4 .
H18A C18 H18B 108.3 .
C20 C19 O6 104.6(4) .
C20 C19 H19A 110.8 .
O6 C19 H19A 110.8 .
C20 C19 H19B 110.8 .
O6 C19 H19B 110.8 .
H19A C19 H19B 108.9 .
O7 C20 C19 109.1(4) .
O7 C20 H20A 109.9 .
C19 C20 H20A 109.9 .
O7 C20 H20B 109.9 .
C19 C20 H20B 109.9 .
H20A C20 H20B 108.3 .
O6 C19B C20B 105.1(8) .
O6 C19B H19C 110.7 .
C20B C19B H19C 110.7 .
O6 C19B H19D 110.7 .
C20B C19B H19D 110.7 .
H19C C19B H19D 108.8 .
C19B C20B O7 100.8(7) .
C19B C20B H20C 111.6 .
O7 C20B H20C 111.6 .
C19B C20B H20D 111.6 .
O7 C20B H20D 111.6 .
H20C C20B H20D 109.4 .
O7 C21 C22 108.4(3) .
O7 C21 K1 52.64(14) .
C22 C21 K1 85.47(16) .
O7 C21 H21A 110.0 .
C22 C21 H21A 110.0 .
K1 C21 H21A 75.0 .
O7 C21 H21B 110.0 .
C22 C21 H21B 110.0 .
K1 C21 H21B 160.9 .
H21A C21 H21B 108.4 .
O8 C22 C21 108.1(2) .
O8 C22 H22A 110.1 .
C21 C22 H22A 110.1 .
O8 C22 H22B 110.1 .
C21 C22 H22B 110.1 .
H22A C22 H22B 108.4 .
C28 C23 C24 121.4(2) .
C28 C23 N1 119.7(2) .
C24 C23 N1 118.9(2) .
C25 C24 C23 119.4(2) .
C25 C24 H24 120.3 .
C23 C24 H24 120.3 .
O9 C25 C24 124.8(2) .
O9 C25 C26 115.5(2) .
C24 C25 C26 119.7(2) .
O14 C26 C27 125.2(2) .
O14 C26 C25 114.9(2) .
C27 C26 C25 119.8(2) .
C26 C27 C28 120.6(3) .
C26 C27 H27 119.7 .
C28 C27 H27 119.7 .
C23 C28 C27 119.1(2) .
C23 C28 H28 120.4 .
C27 C28 H28 120.4 .
O9 C29 C30 107.4(2) .
O9 C29 H29A 110.2 .
C30 C29 H29A 110.2 .
O9 C29 H29B 110.2 .
C30 C29 H29B 110.2 .
H29A C29 H29B 108.5 .
O10 C30 C29 108.1(2) .
O10 C30 H30A 110.1 .
C29 C30 H30A 110.1 .
O10 C30 H30B 110.1 .
C29 C30 H30B 110.1 .
H30A C30 H30B 108.4 .
O10 C31 C32 109.3(3) .
O10 C31 H31A 109.8 .
C32 C31 H31A 109.8 .
O10 C31 H31B 109.8 .
C32 C31 H31B 109.8 .
H31A C31 H31B 108.3 .
O11 C32 C31 106.8(3) .
O11 C32 H32A 110.4 .
C31 C32 H32A 110.4 .
O11 C32 H32B 110.4 .
C31 C32 H32B 110.4 .
H32A C32 H32B 108.6 .
O11 C33 C34 109.0(3) .
O11 C33 H33A 109.9 .
C34 C33 H33A 109.9 .
O11 C33 H33B 109.9 .
C34 C33 H33B 109.9 .
H33A C33 H33B 108.3 .
O12 C34 C33 110.7(3) .
O12 C34 H34A 109.5 .
C33 C34 H34A 109.5 .
O12 C34 H34B 109.5 .
C33 C34 H34B 109.5 .
H34A C34 H34B 108.1 .
O12 C35 C36 107.3(5) .
O12 C35 H35A 110.3 .
C36 C35 H35A 110.3 .
O12 C35 H35B 110.3 .
C36 C35 H35B 110.3 .
H35A C35 H35B 108.5 .
O13 C36 C35 114.1(4) .
O13 C36 H36A 108.7 .
C35 C36 H36A 108.7 .
O13 C36 H36B 108.7 .
C35 C36 H36B 108.7 .
H36A C36 H36B 107.6 .
O13 C37 C38 106.4(3) .
O13 C37 H37A 110.5 .
C38 C37 H37A 110.5 .
O13 C37 H37B 110.5 .
C38 C37 H37B 110.5 .
H37A C37 H37B 108.6 .
O14 C38 C37 107.0(2) .
O14 C38 H38A 110.3 .
C37 C38 H38A 110.3 .
O14 C38 H38B 110.3 .
C37 C38 H38B 110.3 .
H38A C38 H38B 108.6 .
N3 C39 C44 121.1(2) .
N3 C39 C40 120.8(2) .
C44 C39 C40 118.1(2) .
C41 C40 C39 120.7(3) .
C41 C40 H40 119.6 .
C39 C40 H40 119.6 .
C40 C41 C42 120.1(3) .
C40 C41 H41 119.9 .
C42 C41 H41 119.9 .
C43 C42 C41 120.5(3) .
C43 C42 N4 120.0(3) .
C41 C42 N4 119.5(3) .
C44 C43 C42 119.9(3) .
C44 C43 H43 120.1 .
C42 C43 H43 120.1 .
C43 C44 C39 120.6(3) .
C43 C44 H44 119.7 .
C39 C44 H44 119.7 .
C50 C45 C46 121.4(2) .
C50 C45 N3 119.9(2) .
C46 C45 N3 118.6(2) .
C47 C46 C45 119.2(2) .
C47 C46 H46 120.4 .
C45 C46 H46 120.4 .
O17 C47 C46 124.9(2) .
O17 C47 C48 115.3(2) .
C46 C47 C48 119.7(2) .
O22 C48 C49 124.9(2) .
O22 C48 C47 114.8(2) .
C49 C48 C47 120.2(2) .
C48 C49 C50 119.9(3) .
C48 C49 H49 120.0 .
C50 C49 H49 120.0 .
C45 C50 C49 119.4(2) .
C45 C50 H50 120.3 .
C49 C50 H50 120.3 .
O17 C51 C52 106.9(2) .
O17 C51 H51A 110.3 .
C52 C51 H51A 110.3 .
O17 C51 H51B 110.3 .
C52 C51 H51B 110.3 .
H51A C51 H51B 108.6 .
O18 C52 C51 107.6(2) .
O18 C52 H52A 110.2 .
C51 C52 H52A 110.2 .
O18 C52 H52B 110.2 .
C51 C52 H52B 110.2 .
H52A C52 H52B 108.5 .
O18 C53 C54 108.9(3) .
O18 C53 H53A 109.9 .
C54 C53 H53A 109.9 .
O18 C53 H53B 109.9 .
C54 C53 H53B 109.9 .
H53A C53 H53B 108.3 .
O19 C54 C53 114.6(3) .
O19 C54 H54A 108.6 .
C53 C54 H54A 108.6 .
O19 C54 H54B 108.6 .
C53 C54 H54B 108.6 .
H54A C54 H54B 107.6 .
O19 C55 C56 109.4(3) .
O19 C55 H55A 109.8 .
C56 C55 H55A 109.8 .
O19 C55 H55B 109.8 .
C56 C55 H55B 109.8 .
H55A C55 H55B 108.2 .
O20 C56 C55 109.7(3) .
O20 C56 H56A 109.7 .
C55 C56 H56A 109.7 .
O20 C56 H56B 109.7 .
C55 C56 H56B 109.7 .
H56A C56 H56B 108.2 .
O20 C57 C58 106.3(4) .
O20 C57 H57A 110.5 .
C58 C57 H57A 110.5 .
O20 C57 H57B 110.5 .
C58 C57 H57B 110.5 .
H57A C57 H57B 108.7 .
O21 C58 C57 105.3(4) .
O21 C58 H58A 110.7 .
C57 C58 H58A 110.7 .
O21 C58 H58B 110.7 .
C57 C58 H58B 110.7 .
H58A C58 H58B 108.8 .
C58B C57B O20 104.9(10) .
C58B C57B H57C 110.8 .
O20 C57B H57C 110.8 .
C58B C57B H57D 110.8 .
O20 C57B H57D 110.8 .
H57C C57B H57D 108.8 .
C57B C58B O21 107.1(10) .
C57B C58B H58C 110.3 .
O21 C58B H58C 110.3 .
C57B C58B H58D 110.3 .
O21 C58B H58D 110.3 .
H58C C58B H58D 108.6 .
O21 C59 C60 109.3(3) .
O21 C59 H59A 109.8 .
C60 C59 H59A 109.8 .
O21 C59 H59B 109.8 .
C60 C59 H59B 109.8 .
H59A C59 H59B 108.3 .
O22 C60 C59 107.3(2) .
O22 C60 H60A 110.2 .
C59 C60 H60A 110.2 .
O22 C60 H60B 110.2 .
C59 C60 H60B 110.2 .
H60A C60 H60B 108.5 .
C66 C61 C62 120.6(3) .
C66 C61 N3 120.6(2) .
C62 C61 N3 118.7(3) .
C63 C62 C61 119.7(3) .
C63 C62 H62 120.2 .
C61 C62 H62 120.2 .
O23 C63 C62 124.9(3) .
O23 C63 C64 115.1(2) .
C62 C63 C64 119.9(2) .
O28 C64 C65 124.8(3) .
O28 C64 C63 115.6(2) .
C65 C64 C63 119.6(3) .
C64 C65 C66 120.4(3) .
C64 C65 H65 119.8 .
C66 C65 H65 119.8 .
C61 C66 C65 119.8(3) .
C61 C66 H66 120.1 .
C65 C66 H66 120.1 .
O23 C67 C68 108.0(2) .
O23 C67 H67A 110.1 .
C68 C67 H67A 110.1 .
O23 C67 H67B 110.1 .
C68 C67 H67B 110.1 .
H67A C67 H67B 108.4 .
O24 C68 C67 109.3(2) .
O24 C68 H68A 109.8 .
C67 C68 H68A 109.8 .
O24 C68 H68B 109.8 .
C67 C68 H68B 109.8 .
H68A C68 H68B 108.3 .
O24 C69 C70 108.7(3) .
O24 C69 H69A 109.9 .
C70 C69 H69A 109.9 .
O24 C69 H69B 109.9 .
C70 C69 H69B 109.9 .
H69A C69 H69B 108.3 .
O25 C70 C69 113.6(3) .
O25 C70 H70A 108.8 .
C69 C70 H70A 108.8 .
O25 C70 H70B 108.8 .
C69 C70 H70B 108.8 .
H70A C70 H70B 107.7 .
O25 C71 C72 108.9(2) .
O25 C71 H71A 109.9 .
C72 C71 H71A 109.9 .
O25 C71 H71B 109.9 .
C72 C71 H71B 109.9 .
H71A C71 H71B 108.3 .
O26 C72 C71 109.3(2) .
O26 C72 H72A 109.8 .
C71 C72 H72A 109.8 .
O26 C72 H72B 109.8 .
C71 C72 H72B 109.8 .
H72A C72 H72B 108.3 .
O26 C73 C74 108.7(3) .
O26 C73 H73A 109.9 .
C74 C73 H73A 109.9 .
O26 C73 H73B 109.9 .
C74 C73 H73B 109.9 .
H73A C73 H73B 108.3 .
O27 C74 C73 109.4(3) .
O27 C74 H74A 109.8 .
C73 C74 H74A 109.8 .
O27 C74 H74B 109.8 .
C73 C74 H74B 109.8 .
H74A C74 H74B 108.2 .
O27 C75 C76 111.7(3) .
O27 C75 H75A 109.3 .
C76 C75 H75A 109.3 .
O27 C75 H75B 109.3 .
C76 C75 H75B 109.3 .
H75A C75 H75B 107.9 .
O28 C76 C75 109.5(3) .
O28 C76 H76A 109.8 .
C75 C76 H76A 109.8 .
O28 C76 H76B 109.8 .
C75 C76 H76B 109.8 .
H76A C76 H76B 108.2 .
N5 C77 C78 179.5(5) .
C77 C78 H78A 109.5 .
C77 C78 H78B 109.5 .
H78A C78 H78B 109.5 .
C77 C78 H78C 109.5 .
H78A C78 H78C 109.5 .
H78B C78 H78C 109.5 .
N6 C79 C80 179.4(6) .
C79 C80 H80A 109.5 .
C79 C80 H80B 109.5 .
H80A C80 H80B 109.5 .
C79 C80 H80C 109.5 .
H80A C80 H80C 109.5 .
H80B C80 H80C 109.5 .
C1 N1 C7 123.4(2) .
C1 N1 C23 120.1(2) .
C7 N1 C23 116.5(2) .
O1 N2 O2 122.5(2) .
O1 N2 C4 119.1(3) .
O2 N2 C4 118.4(3) .
C39 N3 C61 122.7(2) .
C39 N3 C45 119.2(2) .
C61 N3 C45 118.1(2) .
O16 N4 O15 122.6(3) .
O16 N4 C42 119.1(3) .
O15 N4 C42 118.3(3) .
C9 O3 C13 116.9(2) .
C9 O3 K1 116.79(15) .
C13 O3 K1 116.98(15) .
C14 O4 C15 111.2(2) .
C14 O4 K1 113.09(16) .
C15 O4 K1 112.41(18) .
C16 O5 C17 114.2(3) .
C16 O5 K1 111.81(17) .
C17 O5 K1 108.69(19) .
C19B O6 C18 122.7(5) .
C18 O6 C19 107.4(3) .
C19B O6 K1 119.8(5) .
C18 O6 K1 108.7(2) .
C19 O6 K1 108.4(2) .
C20 O7 C21 120.7(3) .
C21 O7 C20B 96.9(4) .
C20 O7 K1 118.3(3) .
C21 O7 K1 103.94(18) .
C20B O7 K1 102.7(4) .
C10 O8 C22 117.1(2) .
C10 O8 K1 121.65(15) .
C22 O8 K1 115.43(15) .
C25 O9 C29 116.5(2) .
C30 O10 C31 111.6(2) .
C33 O11 C32 113.5(3) .
C34 O12 C35 112.1(3) .
C37 O13 C36 113.7(4) .
C26 O14 C38 117.7(2) .
C47 O17 C51 117.3(2) .
C52 O18 C53 111.7(2) .
C55 O19 C54 114.0(3) .
C56 O20 C57 107.0(3) .
C56 O20 C57B 130.3(6) .
C59 O21 C58B 140.4(6) .
C59 O21 C58 104.3(3) .
C48 O22 C60 117.1(2) .
C63 O23 C67 116.4(2) .
C69 O24 C68 111.3(2) .
C71 O25 C70 112.6(2) .
C73 O26 C72 112.6(2) .
C75 O27 C74 111.0(2) .
C64 O28 C76 116.3(2) .
K1 O29 H1W 83.5 .
K1 O29 H2W 162.2 .
H1W O29 H2W 106.3 .
K1 O30 H3W 127.9 .
K1 O30 H4W 125.4 .
H3W O30 H4W 106.3 .
H5W O31 H6W 106.4 .
H7W O32 H8W 106.7 .
F1 C81 F2 114.1(3) .
F1 C81 F3 104.5(4) .
F2 C81 F3 102.0(4) .
F1 C81 C81 119.3(4) 2_755
F2 C81 C81 112.6(3) 2_755
F3 C81 C81 101.5(3) 2_755
O37 S2 O36 102.9(3) .
O37 S2 O38 101.6(3) .
O36 S2 O38 109.4(4) .
O37 S2 S2 119.6(3) 2_666
O36 S2 S2 114.1(3) 2_666
O38 S2 S2 108.3(3) 2_666
O5 K1 O29 86.68(8) .
O5 K1 O8 157.70(7) .
O29 K1 O8 115.61(8) .
O5 K1 O30 69.52(7) .
O29 K1 O30 149.32(8) .
O8 K1 O30 89.50(7) .
O5 K1 O6 63.41(7) .
O29 K1 O6 76.44(8) .
O8 K1 O6 119.95(7) .
O30 K1 O6 75.67(8) .
O5 K1 O7 120.57(7) .
O29 K1 O7 94.19(9) .
O8 K1 O7 61.23(6) .
O30 K1 O7 82.38(8) .
O6 K1 O7 59.27(7) .
O5 K1 O4 61.34(6) .
O29 K1 O4 97.82(8) .
O8 K1 O4 112.06(6) .
O30 K1 O4 87.71(7) .
O6 K1 O4 124.69(7) .
O7 K1 O4 167.95(8) .
O5 K1 O3 117.29(6) .
O29 K1 O3 116.89(7) .
O8 K1 O3 53.75(5) .
O30 K1 O3 91.78(7) .
O6 K1 O3 166.47(8) .
O7 K1 O3 114.75(6) .
O4 K1 O3 58.53(5) .
O5 K1 C21 129.42(7) .
O29 K1 C21 114.63(9) .
O8 K1 C21 43.34(6) .
O30 K1 C21 70.97(8) .
O6 K1 C21 77.24(8) .
O7 K1 C21 23.41(8) .
O4 K1 C21 145.24(7) .
O3 K1 C21 94.05(7) .
O5 K1 C17 22.97(8) .
O29 K1 C17 73.47(9) .
O8 K1 C17 160.37(8) .
O30 K1 C17 77.45(9) .
O6 K1 C17 42.82(9) .
O7 K1 C17 102.03(9) .
O4 K1 C17 82.36(8) .
O3 K1 C17 139.98(8) .
C21 K1 C17 117.50(9) .
O5 K1 C16 22.07(8) .
O29 K1 C16 80.77(9) .
O8 K1 C16 153.58(8) .
O30 K1 C16 83.34(8) .
O6 K1 C16 82.88(8) .
O7 K1 C16 141.78(8) .
O4 K1 C16 42.49(7) .
O3 K1 C16 100.94(7) .
C21 K1 C16 150.61(8) .
C17 K1 C16 40.09(9) .
O5 K1 C18 41.96(8) .
O29 K1 C18 83.66(9) .
O8 K1 C18 135.90(8) .
O30 K1 C18 65.73(9) .
O6 K1 C18 22.28(9) .
O7 K1 C18 79.00(8) .
O4 K1 C18 103.17(8) .
O3 K1 C18 152.68(8) .
C21 K1 C18 92.91(8) .
C17 K1 C18 24.61(9) .
C16 K1 C18 62.82(9) .
O5 K1 H1W 98.4 .
O29 K1 H1W 17.8 .
O8 K1 H1W 103.2 .
O30 K1 H1W 166.4 .
O6 K1 H1W 93.7 .
O7 K1 H1W 99.5 .
O4 K1 H1W 91.7 .
O3 K1 H1W 99.5 .
C21 K1 H1W 115.4 .
C17 K1 H1W 89.0 .
C16 K1 H1W 87.1 .
C18 K1 H1W 101.3 .

loop_
_geom_bond_atom_site_label_1
_geom_bond_atom_site_label_2
_geom_bond_distance
_geom_bond_site_symmetry_2
C1 N1 1.364(3) .
C1 C2 1.412(4) .
C1 C6 1.412(4) .
C2 C3 1.371(4) .
C2 H2 0.9500 .
C3 C4 1.387(4) .
C3 H3 0.9500 .
C4 C5 1.383(4) .
C4 N2 1.438(4) .
C5 C6 1.374(4) .
C5 H5 0.9500 .
C6 H6 0.9500 .
C7 C12 1.382(4) .
C7 C8 1.394(4) .
C7 N1 1.443(3) .
C8 C9 1.385(4) .
C8 H8 0.9500 .
C9 O3 1.375(3) .
C9 C10 1.407(4) .
C10 O8 1.371(3) .
C10 C11 1.382(4) .
C11 C12 1.397(4) .
C11 H11 0.9500 .
C12 H12 0.9500 .
C13 O3 1.433(3) .
C13 C14 1.504(4) .
C13 H13A 0.9900 .
C13 H13B 0.9900 .
C14 O4 1.421(4) .
C14 H14A 0.9900 .
C14 H14B 0.9900 .
C15 O4 1.434(4) .
C15 C16 1.502(5) .
C15 H15A 0.9900 .
C15 H15B 0.9900 .
C16 O5 1.420(4) .
C16 K1 3.509(3) .
C16 H16A 0.9900 .
C16 H16B 0.9900 .
C17 O5 1.423(4) .
C17 C18 1.490(6) .
C17 K1 3.454(3) .
C17 H17A 0.9900 .
C17 H17B 0.9900 .
C18 O6 1.413(5) .
C18 K1 3.531(3) .
C18 H18A 0.9900 .
C18 H18B 0.9900 .
C19 C20 1.488(8) .
C19 O6 1.499(6) .
C19 H19A 0.9900 .
C19 H19B 0.9900 .
C20 O7 1.407(5) .
C20 H20A 0.9900 .
C20 H20B 0.9900 .
C19B O6 1.397(11) .
C19B C20B 1.467(15) .
C19B H19C 0.9900 .
C19B H19D 0.9900 .
C20B O7 1.643(10) .
C20B H20C 0.9900 .
C20B H20D 0.9900 .
C21 O7 1.408(4) .
C21 C22 1.493(4) .
C21 K1 3.439(3) .
C21 H21A 0.9900 .
C21 H21B 0.9900 .
C22 O8 1.442(3) .
C22 H22A 0.9900 .
C22 H22B 0.9900 .
C23 C28 1.376(4) .
C23 C24 1.396(4) .
C23 N1 1.443(3) .
C24 C25 1.382(4) .
C24 H24 0.9500 .
C25 O9 1.361(3) .
C25 C26 1.408(4) .
C26 O14 1.368(3) .
C26 C27 1.381(4) .
C27 C28 1.392(4) .
C27 H27 0.9500 .
C28 H28 0.9500 .
C29 O9 1.440(3) .
C29 C30 1.495(4) .
C29 H29A 0.9900 .
C29 H29B 0.9900 .
C30 O10 1.409(4) .
C30 H30A 0.9900 .
C30 H30B 0.9900 .
C31 O10 1.423(3) .
C31 C32 1.477(5) .
C31 H31A 0.9900 .
C31 H31B 0.9900 .
C32 O11 1.437(4) .
C32 H32A 0.9900 .
C32 H32B 0.9900 .
C33 O11 1.379(4) .
C33 C34 1.478(6) .
C33 H33A 0.9900 .
C33 H33B 0.9900 .
C34 O12 1.398(5) .
C34 H34A 0.9900 .
C34 H34B 0.9900 .
C35 O12 1.417(6) .
C35 C36 1.493(7) .
C35 H35A 0.9900 .
C35 H35B 0.9900 .
C36 O13 1.420(5) .
C36 H36A 0.9900 .
C36 H36B 0.9900 .
C37 O13 1.416(5) .
C37 C38 1.503(5) .
C37 H37A 0.9900 .
C37 H37B 0.9900 .
C38 O14 1.432(3) .
C38 H38A 0.9900 .
C38 H38B 0.9900 .
C39 N3 1.372(4) .
C39 C44 1.411(4) .
C39 C40 1.413(4) .
C40 C41 1.367(4) .
C40 H40 0.9500 .
C41 C42 1.392(4) .
C41 H41 0.9500 .
C42 C43 1.382(4) .
C42 N4 1.441(4) .
C43 C44 1.380(4) .
C43 H43 0.9500 .
C44 H44 0.9500 .
C45 C50 1.373(4) .
C45 C46 1.395(4) .
C45 N3 1.441(3) .
C46 C47 1.387(4) .
C46 H46 0.9500 .
C47 O17 1.360(3) .
C47 C48 1.405(4) .
C48 O22 1.370(3) .
C48 C49 1.382(4) .
C49 C50 1.398(4) .
C49 H49 0.9500 .
C50 H50 0.9500 .
C51 O17 1.437(3) .
C51 C52 1.501(4) .
C51 H51A 0.9900 .
C51 H51B 0.9900 .
C52 O18 1.411(4) .
C52 H52A 0.9900 .
C52 H52B 0.9900 .
C53 O18 1.418(3) .
C53 C54 1.493(5) .
C53 H53A 0.9900 .
C53 H53B 0.9900 .
C54 O19 1.413(4) .
C54 H54A 0.9900 .
C54 H54B 0.9900 .
C55 O19 1.406(4) .
C55 C56 1.480(5) .
C55 H55A 0.9900 .
C55 H55B 0.9900 .
C56 O20 1.395(5) .
C56 H56A 0.9900 .
C56 H56B 0.9900 .
C57 O20 1.454(6) .
C57 C58 1.500(7) .
C57 H57A 0.9900 .
C57 H57B 0.9900 .
C58 O21 1.482(5) .
C58 H58A 0.9900 .
C58 H58B 0.9900 .
C57B C58B 1.41(2) .
C57B O20 1.462(13) .
C57B H57C 0.9900 .
C57B H57D 0.9900 .
C58B O21 1.457(12) .
C58B H58C 0.9900 .
C58B H58D 0.9900 .
C59 O21 1.388(5) .
C59 C60 1.490(4) .
C59 H59A 0.9900 .
C59 H59B 0.9900 .
C60 O22 1.431(3) .
C60 H60A 0.9900 .
C60 H60B 0.9900 .
C61 C66 1.375(4) .
C61 C62 1.400(4) .
C61 N3 1.440(3) .
C62 C63 1.385(4) .
C62 H62 0.9500 .
C63 O23 1.366(3) .
C63 C64 1.411(4) .
C64 O28 1.369(3) .
C64 C65 1.382(4) .
C65 C66 1.400(4) .
C65 H65 0.9500 .
C66 H66 0.9500 .
C67 O23 1.440(4) .
C67 C68 1.499(4) .
C67 H67A 0.9900 .
C67 H67B 0.9900 .
C68 O24 1.421(4) .
C68 H68A 0.9900 .
C68 H68B 0.9900 .
C69 O24 1.420(4) .
C69 C70 1.507(5) .
C69 H69A 0.9900 .
C69 H69B 0.9900 .
C70 O25 1.430(4) .
C70 H70A 0.9900 .
C70 H70B 0.9900 .
C71 O25 1.421(4) .
C71 C72 1.504(4) .
C71 H71A 0.9900 .
C71 H71B 0.9900 .
C72 O26 1.421(4) .
C72 H72A 0.9900 .
C72 H72B 0.9900 .
C73 O26 1.418(4) .
C73 C74 1.498(5) .
C73 H73A 0.9900 .
C73 H73B 0.9900 .
C74 O27 1.425(4) .
C74 H74A 0.9900 .
C74 H74B 0.9900 .
C75 O27 1.423(4) .
C75 C76 1.489(5) .
C75 H75A 0.9900 .
C75 H75B 0.9900 .
C76 O28 1.437(4) .
C76 H76A 0.9900 .
C76 H76B 0.9900 .
C77 N5 1.141(6) .
C77 C78 1.445(6) .
C78 H78A 0.9800 .
C78 H78B 0.9800 .
C78 H78C 0.9800 .
C79 N6 1.148(6) .
C79 C80 1.430(7) .
C80 H80A 0.9800 .
C80 H80B 0.9800 .
C80 H80C 0.9800 .
N2 O1 1.233(3) .
N2 O2 1.234(3) .
N4 O16 1.227(4) .
N4 O15 1.234(4) .
O3 K1 2.925(2) .
O4 K1 2.860(2) .
O5 K1 2.724(2) .
O6 K1 2.815(2) .
O7 K1 2.817(2) .
O8 K1 2.7794(19) .
O29 K1 2.757(3) .
O29 H1W 0.8576 .
O29 H2W 0.8579 .
O30 K1 2.781(2) .
O30 H3W 0.8566 .
O30 H4W 0.8585 .
O31 H5W 0.8584 .
O31 H6W 0.8564 .
O32 H7W 0.8561 .
O32 H8W 0.8555 .
F1 C81 1.287(4) .
F2 C81 1.377(4) .
F3 C81 1.536(5) .
O36 S2 1.375(5) .
O37 S2 1.374(4) .
O38 S2 1.449(4) .
C81 C81 1.673(4) 2_755
S2 S2 1.560(4) 2_666
K1 H1W 2.7936 .

loop_
_geom_hbond_atom_site_label_D
_geom_hbond_atom_site_label_H
_geom_hbond_atom_site_label_A
_geom_hbond_distance_DH
_geom_hbond_distance_HA
_geom_hbond_distance_DA
_geom_hbond_angle_DHA
_geom_hbond_site_symmetry_A
O29 H1W O26 0.86 2.09 2.946(3) 174.5 1_456
O29 H2W O28 0.86 2.40 3.224(3) 162.4 1_456
O30 H3W O25 0.86 2.14 2.996(3) 176.8 1_556
O30 H4W O27 0.86 2.25 3.101(3) 172.6 1_556
O31 H5W O11 0.86 2.25 3.057(3) 156.2 .
O31 H6W O9 0.86 2.34 3.164(3) 160.5 .
O32 H7W O20 0.86 2.05 2.907(3) 178.0 1_455
O32 H8W O17 0.86 2.46 3.172(3) 141.7 1_455
O32 H8W O22 0.86 2.42 3.177(3) 147.2 1_455

loop_
_geom_torsion_atom_site_label_1
_geom_torsion_atom_site_label_2
_geom_torsion_atom_site_label_3
_geom_torsion_atom_site_label_4
_geom_torsion
N1 C1 C2 C3 -179.4(2)
C6 C1 C2 C3 0.6(4)
C1 C2 C3 C4 0.3(4)
C2 C3 C4 C5 -0.8(4)
C2 C3 C4 N2 178.4(2)
C3 C4 C5 C6 0.4(4)
N2 C4 C5 C6 -178.9(2)
C4 C5 C6 C1 0.6(4)
N1 C1 C6 C5 178.9(2)
C2 C1 C6 C5 -1.1(4)
C12 C7 C8 C9 0.3(4)
N1 C7 C8 C9 175.3(2)
C7 C8 C9 O3 179.1(2)
C7 C8 C9 C10 -1.5(4)
O3 C9 C10 O8 0.4(3)
C8 C9 C10 O8 -179.1(2)
O3 C9 C10 C11 -179.3(2)
C8 C9 C10 C11 1.2(4)
O8 C10 C11 C12 -179.5(3)
C9 C10 C11 C12 0.2(4)
C8 C7 C12 C11 1.1(4)
N1 C7 C12 C11 -173.9(2)
C10 C11 C12 C7 -1.3(4)
O3 C13 C14 O4 64.4(3)
O4 C15 C16 O5 -68.8(3)
O4 C15 C16 K1 -29.4(2)
O5 C17 C18 O6 75.8(4)
K1 C17 C18 O6 35.7(2)
O5 C17 C18 K1 40.1(2)
O6 C19 C20 O7 -66.7(5)
O6 C19B C20B O7 73.4(8)
O7 C21 C22 O8 -70.4(3)
K1 C21 C22 O8 -22.3(2)
C28 C23 C24 C25 0.5(4)
N1 C23 C24 C25 -177.2(2)
C23 C24 C25 O9 -178.9(2)
C23 C24 C25 C26 1.9(4)
O9 C25 C26 O14 -2.8(3)
C24 C25 C26 O14 176.5(2)
O9 C25 C26 C27 177.3(2)
C24 C25 C26 C27 -3.4(4)
O14 C26 C27 C28 -177.3(2)
C25 C26 C27 C28 2.6(4)
C24 C23 C28 C27 -1.3(4)
N1 C23 C28 C27 176.4(2)
C26 C27 C28 C23 -0.3(4)
O9 C29 C30 O10 70.5(3)
O10 C31 C32 O11 -72.0(4)
O11 C33 C34 O12 68.3(4)
O12 C35 C36 O13 -70.7(6)
O13 C37 C38 O14 -75.1(3)
N3 C39 C40 C41 178.6(3)
C44 C39 C40 C41 -2.1(4)
C39 C40 C41 C42 0.5(4)
C40 C41 C42 C43 1.4(4)
C40 C41 C42 N4 -178.1(3)
C41 C42 C43 C44 -1.6(4)
N4 C42 C43 C44 177.9(3)
C42 C43 C44 C39 -0.1(4)
N3 C39 C44 C43 -178.8(3)
C40 C39 C44 C43 1.9(4)
C50 C45 C46 C47 1.0(4)
N3 C45 C46 C47 -175.6(2)
C45 C46 C47 O17 179.6(2)
C45 C46 C47 C48 0.9(4)
O17 C47 C48 O22 -0.7(3)
C46 C47 C48 O22 178.1(2)
O17 C47 C48 C49 179.3(2)
C46 C47 C48 C49 -1.9(4)
O22 C48 C49 C50 -179.0(3)
C47 C48 C49 C50 1.1(4)
C46 C45 C50 C49 -1.8(4)
N3 C45 C50 C49 174.7(2)
C48 C49 C50 C45 0.8(4)
O17 C51 C52 O18 71.7(3)
O18 C53 C54 O19 -71.5(3)
O19 C55 C56 O20 -75.9(4)
O20 C57 C58 O21 77.8(5)
O20 C57B C58B O21 -83.6(10)
O21 C59 C60 O22 -69.2(3)
C66 C61 C62 C63 1.0(4)
N3 C61 C62 C63 178.8(2)
C61 C62 C63 O23 178.4(2)
C61 C62 C63 C64 -1.0(4)
O23 C63 C64 O28 0.1(4)
C62 C63 C64 O28 179.5(2)
O23 C63 C64 C65 -179.5(2)
C62 C63 C64 C65 0.0(4)
O28 C64 C65 C66 -178.3(3)
C63 C64 C65 C66 1.1(4)
C62 C61 C66 C65 0.2(4)
N3 C61 C66 C65 -177.7(2)
C64 C65 C66 C61 -1.2(4)
O23 C67 C68 O24 74.4(3)
O24 C69 C70 O25 -71.6(3)
O25 C71 C72 O26 -77.8(3)
O26 C73 C74 O27 64.2(4)
O27 C75 C76 O28 -69.7(4)
C2 C1 N1 C7 1.3(4)
C6 C1 N1 C7 -178.7(2)
C2 C1 N1 C23 178.8(2)
C6 C1 N1 C23 -1.2(4)
C12 C7 N1 C1 -104.8(3)
C8 C7 N1 C1 80.2(3)
C12 C7 N1 C23 77.6(3)
C8 C7 N1 C23 -97.4(3)
C28 C23 N1 C1 -81.9(3)
C24 C23 N1 C1 95.8(3)
C28 C23 N1 C7 95.8(3)
C24 C23 N1 C7 -86.5(3)
C5 C4 N2 O1 -177.5(2)
C3 C4 N2 O1 3.2(4)
C5 C4 N2 O2 2.8(4)
C3 C4 N2 O2 -176.5(2)
C44 C39 N3 C61 -3.0(4)
C40 C39 N3 C61 176.3(3)
C44 C39 N3 C45 178.5(3)
C40 C39 N3 C45 -2.2(4)
C66 C61 N3 C39 -91.6(3)
C62 C61 N3 C39 90.5(3)
C66 C61 N3 C45 86.9(3)
C62 C61 N3 C45 -91.0(3)
C50 C45 N3 C39 -77.2(3)
C46 C45 N3 C39 99.5(3)
C50 C45 N3 C61 104.2(3)
C46 C45 N3 C61 -79.1(3)
C43 C42 N4 O16 4.3(4)
C41 C42 N4 O16 -176.2(3)
C43 C42 N4 O15 -175.6(3)
C41 C42 N4 O15 3.9(4)
C8 C9 O3 C13 -3.9(4)
C10 C9 O3 C13 176.6(2)
C8 C9 O3 K1 -149.6(2)
C10 C9 O3 K1 31.0(3)
C14 C13 O3 C9 176.5(2)
C14 C13 O3 K1 -37.9(3)
C13 C14 O4 C15 173.6(2)
C13 C14 O4 K1 -58.9(3)
C16 C15 O4 C14 168.2(3)
C16 C15 O4 K1 40.3(3)
C15 C16 O5 C17 -175.0(3)
K1 C16 O5 C17 124.0(3)
C15 C16 O5 K1 61.1(3)
C18 C17 O5 C16 176.1(3)
K1 C17 O5 C16 -125.6(3)
C18 C17 O5 K1 -58.2(3)
C20B C19B O6 C18 105.2(7)
C20B C19B O6 C19 37.3(8)
C20B C19B O6 K1 -38.5(9)
C17 C18 O6 C19B 164.7(6)
K1 C18 O6 C19B -147.1(7)
C17 C18 O6 C19 -165.3(3)
K1 C18 O6 C19 -117.1(3)
C17 C18 O6 K1 -48.2(3)
C20 C19 O6 C19B -51.9(9)
C20 C19 O6 C18 -177.1(4)
C20 C19 O6 K1 65.6(4)
C19 C20 O7 C21 -94.8(5)
C19 C20 O7 C20B -38.0(6)
C19 C20 O7 K1 34.9(5)
C22 C21 O7 C20 -155.2(3)
K1 C21 O7 C20 135.8(4)
C22 C21 O7 C20B 174.0(4)
K1 C21 O7 C20B 105.0(4)
C22 C21 O7 K1 69.0(3)
C19B C20B O7 C20 47.1(7)
C19B C20B O7 C21 -179.4(6)
C19B C20B O7 K1 -73.3(7)
C11 C10 O8 C22 -7.6(4)
C9 C10 O8 C22 172.8(2)
C11 C10 O8 K1 144.4(2)
C9 C10 O8 K1 -35.2(3)
C21 C22 O8 C10 -175.1(2)
C21 C22 O8 K1 31.1(3)
C24 C25 O9 C29 5.6(4)
C26 C25 O9 C29 -175.2(2)
C30 C29 O9 C25 -177.4(2)
C29 C30 O10 C31 173.3(2)
C32 C31 O10 C30 166.5(3)
C34 C33 O11 C32 -177.0(3)
C31 C32 O11 C33 -176.3(3)
C33 C34 O12 C35 -166.9(4)
C36 C35 O12 C34 -168.4(3)
C38 C37 O13 C36 -166.8(3)
C35 C36 O13 C37 -74.6(6)
C27 C26 O14 C38 7.3(4)
C25 C26 O14 C38 -172.6(2)
C37 C38 O14 C26 157.5(3)
C46 C47 O17 C51 1.3(4)
C48 C47 O17 C51 -179.9(2)
C52 C51 O17 C47 -173.7(2)
C51 C52 O18 C53 179.1(2)
C54 C53 O18 C52 179.3(2)
C56 C55 O19 C54 176.6(3)
C53 C54 O19 C55 -86.4(3)
C55 C56 O20 C57 164.5(4)
C55 C56 O20 C57B -168.0(8)
C58 C57 O20 C56 177.1(4)
C58 C57 O20 C57B 36.9(10)
C58B C57B O20 C56 -97.1(10)
C58B C57B O20 C57 -43.6(9)
C60 C59 O21 C58B -156.3(9)
C60 C59 O21 C58 -176.6(3)
C57B C58B O21 C59 -71.5(12)
C57B C58B O21 C58 -39.8(8)
C57 C58 O21 C59 -166.2(4)
C57 C58 O21 C58B 34.1(8)
C49 C48 O22 C60 2.7(4)
C47 C48 O22 C60 -177.4(2)
C59 C60 O22 C48 174.4(3)
C62 C63 O23 C67 -6.3(4)
C64 C63 O23 C67 173.1(2)
C68 C67 O23 C63 -174.9(2)
C70 C69 O24 C68 177.3(2)
C67 C68 O24 C69 -179.8(2)
C72 C71 O25 C70 -177.4(2)
C69 C70 O25 C71 -82.6(3)
C74 C73 O26 C72 -178.0(3)
C71 C72 O26 C73 170.6(3)
C76 C75 O27 C74 -177.2(3)
C73 C74 O27 C75 -173.9(3)
C65 C64 O28 C76 9.8(4)
C63 C64 O28 C76 -169.7(2)
C75 C76 O28 C64 -175.4(3)
